data_4133584
loop_
_publ_author_name
'Kostenko, Arseni'
'Driess, Matthias'

_publ_section_title
;
 Geometrically Compelled Disilene with \l<sup>4</sup>-Coordinate
 Si<sup>II</sup> Atoms.
;
_journal_issue 49
_journal_name_full 'Journal of the American Chemical Society'
_journal_page_first 16962
_journal_page_last 16966
_journal_paper_doi 10.1021/jacs.8b11393
_journal_volume 140
_journal_year 2018
_chemical_formula_moiety 'C44 H58 N4 Si2'
_chemical_formula_sum 'C44 H58 N4 Si2'
_chemical_formula_weight 699.12
_space_group_crystal_system monoclinic
_space_group_IT_number 14
_space_group_name_Hall '-P 2yn'
_space_group_name_H-M_alt 'P 1 21/n 1'
_atom_sites_solution_hydrogens geom
_atom_sites_solution_primary heavy
_atom_sites_solution_secondary difmap
_audit_creation_date 2018-10-04
_audit_creation_method
;
Olex2 1.2
(compiled 2018.05.29 svn.r3508 for OlexSys, GUI svn.r5506)
;
_cell_angle_alpha 90.00
_cell_angle_beta 96.968(13)
_cell_angle_gamma 90.00
_cell_formula_units_Z 4
_cell_length_a 9.1557(14)
_cell_length_b 35.740(4)
_cell_length_c 12.4628(19)
_cell_measurement_reflns_used 1245
_cell_measurement_temperature 150.00(10)
_cell_measurement_theta_max 50.6000
_cell_measurement_theta_min 3.7460
_cell_volume 4048.0(10)
_computing_molecular_graphics 'Olex2 (Dolomanov et al., 2009)'
_computing_publication_material 'Olex2 (Dolomanov et al., 2009)'
_computing_structure_refinement 'ShelXH-1997 (Sheldrick, 2008)'
_computing_structure_solution 'ShelXS (Sheldrick, 2008)'
_diffrn_ambient_temperature 150.00(10)
_diffrn_measured_fraction_theta_full 0.971
_diffrn_measured_fraction_theta_max 0.971
_diffrn_measurement_device 'four-circle diffractometer'
_diffrn_measurement_device_type 'SuperNova, Single source at offset, Atlas'
_diffrn_radiation_monochromator graphite
_diffrn_radiation_type CuK\a
_diffrn_radiation_wavelength 1.54184
_diffrn_reflns_av_R_equivalents 0.2228
_diffrn_reflns_av_unetI/netI 0.1969
_diffrn_reflns_limit_h_max 11
_diffrn_reflns_limit_h_min -10
_diffrn_reflns_limit_k_max 44
_diffrn_reflns_limit_k_min -40
_diffrn_reflns_limit_l_max 10
_diffrn_reflns_limit_l_min -15
_diffrn_reflns_number 29141
_diffrn_reflns_theta_full 74.32
_diffrn_reflns_theta_max 74.32
_diffrn_reflns_theta_min 3.78
_diffrn_source 'fine-focus sealed tube'
_exptl_absorpt_coefficient_mu 1.050
_exptl_absorpt_correction_T_max 1.00000
_exptl_absorpt_correction_T_min 0.21231
_exptl_absorpt_correction_type multi-scan
_exptl_absorpt_process_details
;
CrysAlisPro 1.171.38.46 (Rigaku Oxford Diffraction, 2015)
Empirical absorption correction using spherical harmonics,
 implemented in SCALE3 ABSPACK scaling algorithm.
;
_exptl_crystal_density_diffrn 1.147
_exptl_crystal_density_method 'not measured'
_exptl_crystal_description rod
_exptl_crystal_F_000 1512
_refine_diff_density_max 0.325
_refine_diff_density_min -0.466
_refine_diff_density_rms 0.066
_refine_ls_extinction_coef 0.00030(8)
_refine_ls_extinction_expression Fc^*^=kFc[1+0.001xFc^2^\l^3^/sin(2\q)]^-1/4^
_refine_ls_extinction_method SHELXL
_refine_ls_goodness_of_fit_ref 0.966
_refine_ls_hydrogen_treatment mixed
_refine_ls_matrix_type full
_refine_ls_number_parameters 480
_refine_ls_number_reflns 8035
_refine_ls_number_restraints 0
_refine_ls_restrained_S_all 0.966
_refine_ls_R_factor_all 0.2076
_refine_ls_R_factor_gt 0.0884
_refine_ls_shift/su_max 0.000
_refine_ls_shift/su_mean 0.000
_refine_ls_structure_factor_coef Fsqd
_refine_ls_weighting_details 'calc w=1/[\s^2^(Fo^2^)+(0.0602P)^2^+0.0000P] where P=(Fo^2^+2Fc^2^)/3'
_refine_ls_weighting_scheme calc
_refine_ls_wR_factor_gt 0.1750
_refine_ls_wR_factor_ref 0.2483
_reflns_number_gt 3134
_reflns_number_total 8035
_reflns_threshold_expression >2sigma(I)
_cod_data_source_file ja8b11393_si_003.cif
_cod_data_source_block cu-2883
_cod_database_code 4133584
_olex2_refinement_description
;
1. Fixed Uiso
 At 1.2 times of:
  All C(H) groups, All C(H,H) groups
 At 1.5 times of:
  All C(H,H,H) groups
2.a Secondary CH2 refined with riding coordinates:
 C6(H6A,H6B), C7AA(H7AA,H7AB)
2.b Aromatic/amide H refined with riding coordinates:
 C8(H8), C1AA(H1AA), C0AA(H0AA), C9(H9), C13(H13), C9AA(H9AA), C0BA(H0BA),
 C11(H11), C1BA(H1BA), C14(H14), C2BA(H2BA), C3BA(H3BA), C10(H10), C6CA(H6CA)
2.c Idealised Me refined as rotating group:
 C6AA(H6AA,H6AB,H6AC), C18(H18A,H18B,H18C), C6BA(H6BA,H6BB,H6BC), C0CA(H0CA,
 H0CB,H0CC), C1CA(H1CA,H1CB,H1CC), C8BA(H8BA,H8BB,H8BC), C7BA(H7BA,H7BB,H7BC),
 C4BA(H4BA,H4BB,H4BC), C5BA(H5BA,H5BB,H5BC), C9BA(H9BA,H9BB,H9BC), C3CA(H3CA,
 H3CB,H3CC), C2CA(H2CA,H2CB,H2CC)
;
_olex2_submission_special_instructions 'No special instructions were received'

loop_
_space_group_symop_id
_space_group_symop_operation_xyz
1 'x, y, z'
2 '-x+1/2, y+1/2, -z+1/2'
3 '-x, -y, -z'
4 'x-1/2, -y-1/2, z-1/2'

loop_
_atom_site_label
_atom_site_type_symbol
_atom_site_fract_x
_atom_site_fract_y
_atom_site_fract_z
_atom_site_U_iso_or_equiv
_atom_site_adp_type
_atom_site_occupancy
_atom_site_calc_flag
_atom_site_refinement_flags_posn
Si1 Si 0.78251(19) 0.39922(4) 0.72744(14) 0.0427(4) Uani 1 d .
Si2 Si 0.86927(19) 0.35625(4) 0.86640(14) 0.0435(4) Uani 1 d .
C4 C 1.0089(6) 0.42649(15) 0.8756(4) 0.0390(13) Uani 1 d .
C6 C 0.9103(8) 0.33036(15) 0.7435(5) 0.0504(16) Uani 1 d .
H6A H 1.0097 0.3204 0.7519 0.060 Uiso 1 calc R
H6B H 0.8407 0.3103 0.7248 0.060 Uiso 1 calc R
C7 C 0.9010(7) 0.43858(14) 0.7895(5) 0.0401(14) Uani 1 d .
C8 C 0.9001(7) 0.47572(14) 0.7604(4) 0.0415(14) Uani 1 d .
H8 H 0.8309 0.4837 0.7041 0.050 Uiso 1 calc R
C3 C 1.1098(7) 0.45353(15) 0.9225(4) 0.0396(13) Uani 1 d .
N9 N 0.5949(5) 0.40401(11) 0.6667(3) 0.0386(11) Uani 1 d .
N11 N 0.8056(6) 0.32751(12) 0.9664(4) 0.0452(12) Uani 1 d .
C2 C 0.6084(7) 0.41712(14) 0.5633(5) 0.0400(13) Uani 1 d .
C1AA C 0.4084(7) 0.43786(17) 0.4160(5) 0.0518(16) Uani 1 d .
H1AA H 0.4298 0.4628 0.4319 0.062 Uiso 1 calc R
C0AA C 0.3440(8) 0.36364(19) 0.3661(5) 0.0631(19) Uani 1 d .
H0AA H 0.3237 0.3387 0.3486 0.076 Uiso 1 calc R
C9 C 0.4543(8) 0.37258(16) 0.4484(5) 0.0554(17) Uani 1 d .
H9 H 0.5071 0.3536 0.4865 0.066 Uiso 1 calc R
C16 C 0.4864(7) 0.40946(16) 0.4744(5) 0.0448(14) Uani 1 d .
C2AA C 0.8024(7) 0.43932(16) 0.4551(5) 0.0475(16) Uani 1 d .
C5AA C 1.1131(8) 0.26023(19) 0.9506(6) 0.065(2) Uani 1 d .
C4AA C 0.7296(7) 0.33973(16) 1.0602(5) 0.0487(15) Uani 1 d .
C3AA C 0.4647(7) 0.40510(17) 0.7281(4) 0.0464(15) Uani 1 d .
C6AA C 1.2390(8) 0.2767(2) 0.8985(7) 0.087(3) Uani 1 d .
H6AA H 1.2041 0.2846 0.8263 0.131 Uiso 1 calc GR
H6AB H 1.3144 0.2581 0.8961 0.131 Uiso 1 calc GR
H6AC H 1.2787 0.2978 0.9399 0.131 Uiso 1 calc GR
N0AA N 0.7377(6) 0.42967(12) 0.5554(4) 0.0435(12) Uani 1 d .
C13 C 1.1388(7) 0.38162(15) 0.9958(5) 0.0444(14) Uani 1 d .
H13 H 1.1496 0.3573 1.0218 0.053 Uiso 1 calc R
N14 N 1.0152(6) 0.29257(13) 0.9632(4) 0.0504(13) Uani 1 d .
C9AA C 1.2439(7) 0.40925(16) 1.0401(5) 0.0473(15) Uani 1 d .
H9AA H 1.3223 0.4029 1.0914 0.057 Uiso 1 calc R
C18 C 0.4998(8) 0.43436(18) 0.8169(5) 0.068(2) Uani 1 d .
H18A H 0.5966 0.4299 0.8536 0.102 Uiso 1 calc GR
H18B H 0.4290 0.4327 0.8675 0.102 Uiso 1 calc GR
H18C H 0.4959 0.4589 0.7852 0.102 Uiso 1 calc GR
C19 C 1.0221(7) 0.38917(14) 0.9163(5) 0.0423(14) Uani 1 d .
C20 C 1.2238(7) 0.44536(15) 1.0038(5) 0.0451(15) Uani 1 d .
C1 C 0.7787(7) 0.25852(15) 0.9763(5) 0.0483(16) Uani 1 d .
C8AA C 1.3110(8) 0.48092(17) 1.0328(6) 0.0512(16) Uani 1 d .
C7AA C 0.8912(7) 0.36265(13) 0.6598(4) 0.0445(14) Uani 1 d .
H7AA H 0.8374 0.3543 0.5922 0.053 Uiso 1 calc R
H7AB H 0.9859 0.3724 0.6458 0.053 Uiso 1 calc R
C0BA C 0.7849(8) 0.23401(16) 1.0633(6) 0.0603(19) Uani 1 d .
H0BA H 0.8525 0.2381 1.1241 0.072 Uiso 1 calc R
C11 C 0.6751(8) 0.25226(17) 0.8873(6) 0.0558(17) Uani 1 d .
H11 H 0.6663 0.2690 0.8297 0.067 Uiso 1 calc R
C15 C 0.8794(8) 0.29227(15) 0.9736(5) 0.0461(15) Uani 1 d .
C1BA C 0.5839(8) 0.22073(18) 0.8842(7) 0.070(2) Uani 1 d .
H1BA H 0.5176 0.2159 0.8232 0.084 Uiso 1 calc R
C14 C 0.6916(9) 0.20358(18) 1.0603(7) 0.073(2) Uani 1 d .
H14 H 0.6967 0.1875 1.1193 0.087 Uiso 1 calc R
C2BA C 0.5924(10) 0.19686(19) 0.9720(8) 0.080(3) Uani 1 d .
H2BA H 0.5303 0.1762 0.9707 0.095 Uiso 1 calc R
C3BA C 0.2650(8) 0.3916(2) 0.3106(6) 0.067(2) Uani 1 d .
H3BA H 0.1888 0.3858 0.2570 0.080 Uiso 1 calc R
C10 C 0.2996(8) 0.4285(2) 0.3350(6) 0.065(2) Uani 1 d .
H10 H 0.2480 0.4474 0.2956 0.077 Uiso 1 calc R
C6BA C 0.7125(8) 0.38229(15) 1.0556(5) 0.0606(19) Uani 1 d .
H6BA H 0.8080 0.3937 1.0620 0.091 Uiso 1 calc GR
H6BB H 0.6609 0.3905 1.1140 0.091 Uiso 1 calc GR
H6BC H 0.6579 0.3893 0.9880 0.091 Uiso 1 calc GR
C0CA C 0.9692(8) 0.44109(18) 0.4889(5) 0.0642(19) Uani 1 d .
H0CA H 0.9898 0.4580 0.5486 0.096 Uiso 1 calc GR
H0CB H 1.0171 0.4498 0.4292 0.096 Uiso 1 calc GR
H0CC H 1.0051 0.4166 0.5100 0.096 Uiso 1 calc GR
C1CA C 0.7523(8) 0.47832(17) 0.4163(5) 0.065(2) Uani 1 d .
H1CA H 0.6489 0.4778 0.3911 0.097 Uiso 1 calc GR
H1CB H 0.8060 0.4859 0.3583 0.097 Uiso 1 calc GR
H1CC H 0.7704 0.4958 0.4749 0.097 Uiso 1 calc GR
C8BA C 0.4451(8) 0.36627(17) 0.7731(6) 0.070(2) Uani 1 d .
H8BA H 0.4299 0.3486 0.7147 0.105 Uiso 1 calc GR
H8BB H 0.3614 0.3661 0.8126 0.105 Uiso 1 calc GR
H8BC H 0.5316 0.3595 0.8205 0.105 Uiso 1 calc GR
C7BA C 0.3193(7) 0.41608(19) 0.6605(5) 0.068(2) Uani 1 d .
H7BA H 0.3321 0.4393 0.6238 0.102 Uiso 1 calc GR
H7BB H 0.2440 0.4190 0.7072 0.102 Uiso 1 calc GR
H7BC H 0.2910 0.3969 0.6083 0.102 Uiso 1 calc GR
C4BA C 0.5778(8) 0.32265(18) 1.0617(6) 0.0633(19) Uani 1 d .
H4BA H 0.5176 0.3284 0.9952 0.095 Uiso 1 calc GR
H4BB H 0.5333 0.3327 1.1213 0.095 Uiso 1 calc GR
H4BC H 0.5867 0.2960 1.0694 0.095 Uiso 1 calc GR
C5BA C 0.8263(9) 0.32967(18) 1.1661(5) 0.069(2) Uani 1 d .
H5BA H 0.8396 0.3030 1.1703 0.104 Uiso 1 calc GR
H5BB H 0.7791 0.3380 1.2266 0.104 Uiso 1 calc GR
H5BC H 0.9203 0.3417 1.1676 0.104 Uiso 1 calc GR
C9BA C 0.7705(9) 0.41082(18) 0.3635(5) 0.069(2) Uani 1 d .
H9BA H 0.7878 0.3860 0.3917 0.103 Uiso 1 calc GR
H9BB H 0.8339 0.4155 0.3090 0.103 Uiso 1 calc GR
H9BC H 0.6697 0.4131 0.3323 0.103 Uiso 1 calc GR
C3CA C 1.1705(11) 0.2446(2) 1.0600(7) 0.126(4) Uani 1 d .
H3CA H 1.2463 0.2266 1.0522 0.189 Uiso 1 calc GR
H3CB H 1.0917 0.2327 1.0913 0.189 Uiso 1 calc GR
H3CC H 1.2102 0.2646 1.1063 0.189 Uiso 1 calc GR
C2CA C 1.0468(10) 0.22940(18) 0.8748(7) 0.091(3) Uani 1 d .
H2CA H 1.0106 0.2401 0.8060 0.137 Uiso 1 calc GR
H2CB H 0.9672 0.2176 0.9055 0.137 Uiso 1 calc GR
H2CC H 1.1209 0.2111 0.8653 0.137 Uiso 1 calc GR
C6CA C 0.9997(7) 0.50259(15) 0.8121(5) 0.0468(15) Uani 1 d .
H6CA H 0.9922 0.5276 0.7916 0.056 Uiso 1 calc R
C5CA C 1.1061(7) 0.49157(15) 0.8916(5) 0.0440(15) Uani 1 d .
C4CA C 1.2309(8) 0.51195(17) 0.9593(6) 0.0507(16) Uani 1 d .
H4CA H 1.184(6) 0.5294(14) 0.999(4) 0.045(17) Uiso 1 d .
H4CB H 1.301(7) 0.5206(14) 0.909(4) 0.049(17) Uiso 1 d .
H8AA H 1.419(6) 0.4788(11) 1.020(4) 0.021(12) Uiso 1 d .
H8AB H 1.292(8) 0.4860(16) 1.106(5) 0.08(2) Uiso 1 d .

loop_
_atom_site_aniso_label
_atom_site_aniso_U_11
_atom_site_aniso_U_22
_atom_site_aniso_U_33
_atom_site_aniso_U_23
_atom_site_aniso_U_13
_atom_site_aniso_U_12
Si1 0.0447(10) 0.0335(8) 0.0504(10) -0.0008(7) 0.0078(8) -0.0010(7)
Si2 0.0454(10) 0.0347(8) 0.0507(10) 0.0000(7) 0.0075(8) -0.0022(7)
C4 0.036(3) 0.044(3) 0.038(3) -0.008(2) 0.008(3) 0.002(3)
C6 0.064(5) 0.040(3) 0.051(4) 0.004(3) 0.022(3) 0.005(3)
C7 0.045(4) 0.031(3) 0.046(3) -0.004(2) 0.011(3) -0.002(2)
C8 0.049(4) 0.032(3) 0.043(3) 0.002(2) 0.004(3) 0.000(3)
C3 0.039(3) 0.039(3) 0.042(3) -0.007(2) 0.008(3) 0.000(3)
N9 0.040(3) 0.038(2) 0.037(3) 0.004(2) 0.004(2) -0.001(2)
N11 0.046(3) 0.034(2) 0.057(3) -0.004(2) 0.008(2) 0.001(2)
C2 0.043(4) 0.030(3) 0.048(4) 0.000(2) 0.009(3) 0.002(3)
C1AA 0.052(4) 0.046(4) 0.058(4) 0.002(3) 0.008(3) 0.000(3)
C0AA 0.061(5) 0.067(5) 0.061(5) -0.009(4) 0.008(4) -0.016(4)
C9 0.068(5) 0.045(3) 0.052(4) 0.000(3) 0.002(3) -0.006(3)
C16 0.043(4) 0.044(3) 0.048(4) -0.003(3) 0.008(3) -0.002(3)
C2AA 0.049(4) 0.047(3) 0.050(4) -0.003(3) 0.021(3) -0.004(3)
C5AA 0.050(4) 0.057(4) 0.090(6) 0.009(4) 0.022(4) 0.017(3)
C4AA 0.055(4) 0.043(3) 0.049(4) -0.004(3) 0.010(3) 0.003(3)
C3AA 0.046(4) 0.058(4) 0.036(3) 0.006(3) 0.009(3) 0.006(3)
C6AA 0.050(5) 0.083(6) 0.131(8) 0.010(5) 0.020(5) 0.013(4)
N0AA 0.049(3) 0.040(3) 0.043(3) -0.005(2) 0.013(2) -0.009(2)
C13 0.047(4) 0.035(3) 0.052(4) 0.002(3) 0.005(3) 0.001(3)
N14 0.047(3) 0.043(3) 0.063(4) 0.004(2) 0.009(3) 0.004(2)
C9AA 0.044(4) 0.048(3) 0.050(4) 0.006(3) 0.007(3) 0.001(3)
C18 0.066(5) 0.080(5) 0.061(5) -0.018(4) 0.023(4) 0.005(4)
C19 0.034(3) 0.038(3) 0.055(4) 0.006(3) 0.005(3) 0.003(3)
C20 0.050(4) 0.041(3) 0.047(4) -0.014(3) 0.013(3) -0.009(3)
C1 0.050(4) 0.033(3) 0.065(4) -0.002(3) 0.019(3) -0.003(3)
C8AA 0.043(4) 0.047(4) 0.065(5) -0.010(3) 0.011(3) -0.010(3)
C7AA 0.052(4) 0.034(3) 0.047(4) 0.001(3) 0.008(3) 0.002(3)
C0BA 0.073(5) 0.042(3) 0.068(5) 0.007(3) 0.016(4) -0.003(3)
C11 0.052(4) 0.046(4) 0.069(5) -0.003(3) 0.008(4) -0.001(3)
C15 0.059(5) 0.035(3) 0.045(4) 0.004(3) 0.010(3) -0.003(3)
C1BA 0.059(5) 0.052(4) 0.100(6) -0.014(4) 0.010(4) -0.006(4)
C14 0.080(6) 0.047(4) 0.097(6) 0.010(4) 0.034(5) -0.006(4)
C2BA 0.074(6) 0.046(4) 0.126(8) -0.014(5) 0.041(6) -0.010(4)
C3BA 0.050(5) 0.087(6) 0.061(5) 0.005(4) -0.002(4) -0.009(4)
C10 0.053(5) 0.075(5) 0.065(5) 0.022(4) 0.008(4) 0.005(4)
C6BA 0.080(6) 0.042(3) 0.063(4) -0.002(3) 0.018(4) 0.003(3)
C0CA 0.054(5) 0.079(5) 0.062(5) 0.003(4) 0.021(4) -0.006(4)
C1CA 0.071(5) 0.060(4) 0.067(5) 0.009(3) 0.023(4) -0.005(4)
C8BA 0.063(5) 0.071(5) 0.078(5) 0.017(4) 0.021(4) -0.012(4)
C7BA 0.041(4) 0.090(5) 0.075(5) 0.012(4) 0.014(4) 0.010(4)
C4BA 0.056(5) 0.066(4) 0.071(5) 0.007(3) 0.019(4) 0.001(4)
C5BA 0.086(6) 0.064(4) 0.058(5) -0.009(4) 0.009(4) 0.008(4)
C9BA 0.083(6) 0.073(5) 0.054(4) -0.019(4) 0.025(4) -0.013(4)
C3CA 0.130(10) 0.143(8) 0.107(8) 0.056(7) 0.023(7) 0.091(8)
C2CA 0.091(7) 0.056(4) 0.134(8) -0.027(5) 0.044(6) -0.001(4)
C6CA 0.049(4) 0.039(3) 0.053(4) 0.003(3) 0.011(3) -0.003(3)
C5CA 0.046(4) 0.036(3) 0.051(4) -0.005(3) 0.013(3) -0.009(3)
C4CA 0.050(4) 0.042(3) 0.061(4) -0.012(3) 0.012(3) -0.010(3)

loop_
_atom_type_symbol
_atom_type_description
_atom_type_scat_dispersion_real
_atom_type_scat_dispersion_imag
_atom_type_scat_source
C C 0.0181 0.0091 'International Tables Vol C Tables 4.2.6.8 and 6.1.1.4'
H H 0.0000 0.0000 'International Tables Vol C Tables 4.2.6.8 and 6.1.1.4'
N N 0.0311 0.0180 'International Tables Vol C Tables 4.2.6.8 and 6.1.1.4'
Si Si 0.2541 0.3302 'International Tables Vol C Tables 4.2.6.8 and 6.1.1.4'

loop_
_geom_angle_atom_site_label_1
_geom_angle_atom_site_label_2
_geom_angle_atom_site_label_3
_geom_angle
C7 Si1 Si2 93.33(19)
C7 Si1 C7AA 112.9(3)
N9 Si1 Si2 125.82(16)
N9 Si1 C7 125.1(2)
N9 Si1 C7AA 113.8(3)
C7AA Si1 Si2 74.48(18)
C6 Si2 Si1 78.77(19)
C6 Si2 C19 111.5(3)
N11 Si2 Si1 141.19(19)
N11 Si2 C6 114.0(2)
N11 Si2 C19 115.3(3)
C19 Si2 Si1 90.37(19)
C3 C4 C7 117.4(5)
C3 C4 C19 117.9(5)
C19 C4 C7 124.7(5)
C7AA C6 Si2 99.5(3)
C4 C7 Si1 113.1(4)
C8 C7 Si1 128.8(5)
C8 C7 C4 118.0(5)
C7 C8 C6CA 123.2(6)
C20 C3 C4 123.5(5)
C20 C3 C5CA 113.0(5)
C5CA C3 C4 123.5(6)
C2 N9 Si1 103.5(4)
C2 N9 C3AA 129.2(5)
C3AA N9 Si1 124.6(4)
C4AA N11 Si2 127.3(4)
C15 N11 Si2 111.3(4)
C15 N11 C4AA 118.0(5)
N9 C2 C16 118.8(5)
N0AA C2 N9 112.1(5)
N0AA C2 C16 128.2(5)
C10 C1AA C16 119.2(6)
C3BA C0AA C9 119.8(7)
C16 C9 C0AA 120.6(6)
C1AA C16 C2 122.8(5)
C9 C16 C2 117.8(6)
C9 C16 C1AA 119.5(6)
N0AA C2AA C0CA 105.3(5)
N0AA C2AA C1CA 110.1(5)
N0AA C2AA C9BA 114.4(5)
C1CA C2AA C0CA 107.5(5)
C1CA C2AA C9BA 110.3(6)
C9BA C2AA C0CA 109.0(5)
C6AA C5AA C2CA 106.3(6)
N14 C5AA C6AA 104.2(5)
N14 C5AA C3CA 110.0(6)
N14 C5AA C2CA 115.3(7)
C3CA C5AA C6AA 109.5(8)
C3CA C5AA C2CA 111.2(7)
N11 C4AA C6BA 108.4(5)
N11 C4AA C4BA 113.9(5)
N11 C4AA C5BA 109.1(5)
C6BA C4AA C5BA 108.0(5)
C4BA C4AA C6BA 108.1(5)
C4BA C4AA C5BA 109.1(5)
N9 C3AA C18 106.1(5)
N9 C3AA C8BA 107.7(5)
N9 C3AA C7BA 114.7(5)
C18 C3AA C7BA 108.3(5)
C8BA C3AA C18 112.5(5)
C8BA C3AA C7BA 107.7(6)
C2 N0AA C2AA 127.7(5)
C19 C13 C9AA 124.0(5)
C15 N14 C5AA 128.2(5)
C20 C9AA C13 117.5(6)
C4 C19 Si2 116.1(4)
C13 C19 Si2 126.3(4)
C13 C19 C4 117.3(5)
C3 C20 C8AA 108.8(5)
C9AA C20 C3 119.7(6)
C9AA C20 C8AA 131.4(6)
C0BA C1 C15 123.3(6)
C11 C1 C0BA 118.8(6)
C11 C1 C15 117.9(6)
C20 C8AA C4CA 105.0(6)
C6 C7AA Si1 103.6(4)
C14 C0BA C1 120.6(7)
C1 C11 C1BA 119.9(7)
N11 C15 C1 114.7(6)
N14 C15 N11 116.7(5)
N14 C15 C1 127.9(5)
C2BA C1BA C11 119.9(8)
C2BA C14 C0BA 120.8(8)
C14 C2BA C1BA 119.9(7)
C0AA C3BA C10 119.5(7)
C1AA C10 C3BA 121.4(7)
C5CA C6CA C8 119.8(5)
C3 C5CA C4CA 108.6(6)
C6CA C5CA C3 117.9(5)
C6CA C5CA C4CA 133.5(5)
C5CA C4CA C8AA 104.6(5)

loop_
_geom_bond_atom_site_label_1
_geom_bond_atom_site_label_2
_geom_bond_distance
Si1 Si2 2.378(2)
Si1 C7 1.885(6)
Si1 N9 1.799(5)
Si1 C7AA 1.901(5)
Si2 C6 1.866(6)
Si2 N11 1.768(5)
Si2 C19 1.876(6)
C4 C7 1.433(8)
C4 C3 1.414(7)
C4 C19 1.427(7)
C6 C7AA 1.551(7)
C7 C8 1.376(6)
C8 C6CA 1.424(8)
C3 C20 1.394(8)
C3 C5CA 1.412(7)
N9 C2 1.391(7)
N9 C3AA 1.493(7)
N11 C4AA 1.496(7)
N11 C15 1.427(7)
C2 C16 1.501(8)
C2 N0AA 1.281(7)
C1AA C16 1.394(8)
C1AA C10 1.371(9)
C0AA C9 1.387(9)
C0AA C3BA 1.371(9)
C9 C16 1.380(7)
C2AA N0AA 1.487(7)
C2AA C0CA 1.536(9)
C2AA C1CA 1.528(8)
C2AA C9BA 1.532(8)
C5AA C6AA 1.509(9)
C5AA N14 1.483(7)
C5AA C3CA 1.507(10)
C5AA C2CA 1.529(10)
C4AA C6BA 1.529(7)
C4AA C4BA 1.519(9)
C4AA C5BA 1.540(9)
C3AA C18 1.528(8)
C3AA C8BA 1.516(7)
C3AA C7BA 1.537(8)
C13 C9AA 1.441(8)
C13 C19 1.392(8)
N14 C15 1.266(8)
C9AA C20 1.373(7)
C20 C8AA 1.521(8)
C1 C0BA 1.390(8)
C1 C11 1.387(9)
C1 C15 1.521(8)
C8AA C4CA 1.563(9)
C0BA C14 1.380(9)
C11 C1BA 1.401(8)
C1BA C2BA 1.382(10)
C14 C2BA 1.361(11)
C3BA C10 1.382(9)
C6CA C5CA 1.361(8)
C5CA C4CA 1.521(9)
